data_4317259
loop_
_publ_author_name
'Aur\'elie Damas'
'Barbara Ventura'
'M. Rosa Axet'
'Alessandra Degli Esposti'
'Lise-Marie Chamoreau'
'Andrea Barbieri'
'Hani Amouri'

_publ_contact_author
;
  Hani Amouri
;
_publ_contact_author_email hani.amouri@upmc.fr
_publ_contact_author_fax '00 33 1 44 27 38 41'
_publ_contact_author_phone '00 33 1 44 27 30 83'
_publ_section_title
;
 Organometallic Quinonoid Linkers: A Versatile Tether for the Design of
 Panchromatic Ruthenium(II) Heteroleptic Complexes
;
_journal_name_full 'Inorganic Chemistry'
_journal_page_first 10762
_journal_page_last 10764
_journal_paper_doi 10.1021/ic102019b
_journal_volume 49
_journal_year 2010
_chemical_formula_moiety 'C36 H35 N4 O2 Ru2),(C F3 O3 S),0.5(H2 O)'
_chemical_formula_sum 'C37 H36 F3 N4 O5.5 Ru2 S'
_chemical_formula_weight 915.90
_chemical_name_systematic
;
 ?
;
_space_group_IT_number 2
_symmetry_cell_setting triclinic
_symmetry_Int_Tables_number 2
_symmetry_space_group_name_Hall '-P 1'
_symmetry_space_group_name_H-M 'P -1'
_atom_sites_solution_hydrogens geom
_atom_sites_solution_primary direct
_atom_sites_solution_secondary difmap
_audit_creation_method SHELXL-97
_cell_angle_alpha 103.270(10)
_cell_angle_beta 92.249(12)
_cell_angle_gamma 100.276(10)
_cell_formula_units_Z 4
_cell_length_a 14.337(2)
_cell_length_b 15.2172(11)
_cell_length_c 18.279(3)
_cell_measurement_reflns_used 67
_cell_measurement_temperature 200(2)
_cell_measurement_theta_max 14.5
_cell_measurement_theta_min 4.5
_cell_volume 3805.8(9)
_computing_cell_refinement 'Dirax/lsq (Duisenberg & Schreurs, 1989-2000)'
_computing_data_collection 'Collect (Nonius BV, 1997-2000)'
_computing_data_reduction 'EvalCCD (Duisenberg & Schreurs 1990-2000)'
_computing_molecular_graphics 'DIAMOND. Crystal Impact GbR, Bonn, Germany'
_computing_publication_material 'WinGX publication routines (Farrugia, 1999)'
_computing_structure_refinement 'SHELXL-97 (Sheldrick, 2008)'
_computing_structure_solution 'SUPERFLIP (Palatinus & Chapuis, 2007)'
_diffrn_ambient_temperature 200(2)
_diffrn_detector_area_resol_mean 9
_diffrn_measured_fraction_theta_full 0.981
_diffrn_measured_fraction_theta_max 0.981
_diffrn_measurement_device_type KappaCCD
_diffrn_measurement_method 'CCD rotation images, thick slices'
_diffrn_radiation_monochromator graphite
_diffrn_radiation_source 'fine-focus sealed tube'
_diffrn_radiation_type MoK\a
_diffrn_radiation_wavelength 0.71073
_diffrn_reflns_av_R_equivalents 0.0752
_diffrn_reflns_av_sigmaI/netI 0.0991
_diffrn_reflns_limit_h_max 18
_diffrn_reflns_limit_h_min -18
_diffrn_reflns_limit_k_max 19
_diffrn_reflns_limit_k_min -18
_diffrn_reflns_limit_l_max 23
_diffrn_reflns_limit_l_min -23
_diffrn_reflns_number 66434
_diffrn_reflns_theta_full 27.50
_diffrn_reflns_theta_max 27.50
_diffrn_reflns_theta_min 2.26
_exptl_absorpt_coefficient_mu 0.911
_exptl_absorpt_correction_T_max 0.964
_exptl_absorpt_correction_T_min 0.597
_exptl_absorpt_correction_type multi-scan
_exptl_absorpt_process_details
;
SADABS, Bruker AXS Inc., Madison, 
Wisconsin, USA. 
;
_exptl_crystal_colour black
_exptl_crystal_density_diffrn 1.599
_exptl_crystal_density_method 'not measured'
_exptl_crystal_description 'plate needle'
_exptl_crystal_F_000 1844
_exptl_crystal_size_max 0.27
_exptl_crystal_size_mid 0.11
_exptl_crystal_size_min 0.04
_refine_diff_density_max 1.854
_refine_diff_density_min -1.865
_refine_diff_density_rms 0.160
_refine_ls_extinction_coef 0.0015(4)
_refine_ls_extinction_expression Fc^*^=kFc[1+0.001xFc^2^\l^3^/sin(2\q)]^-1/4^
_refine_ls_extinction_method SHELXL
_refine_ls_goodness_of_fit_ref 1.054
_refine_ls_hydrogen_treatment constr
_refine_ls_matrix_type full
_refine_ls_number_parameters 906
_refine_ls_number_reflns 17175
_refine_ls_number_restraints 19
_refine_ls_restrained_S_all 1.060
_refine_ls_R_factor_all 0.1541
_refine_ls_R_factor_gt 0.0750
_refine_ls_shift/su_max 0.004
_refine_ls_shift/su_mean 0.000
_refine_ls_structure_factor_coef Fsqd
_refine_ls_weighting_details 'calc w=1/[\s^2^(Fo^2^)+(0.1338P)^2^+5.6122P] where P=(Fo^2^+2Fc^2^)/3'
_refine_ls_weighting_scheme calc
_refine_ls_wR_factor_gt 0.2044
_refine_ls_wR_factor_ref 0.2501
_reflns_number_gt 9080
_reflns_number_total 17175
_reflns_threshold_expression >2\s(I)
_cod_data_source_file ic102019b_si_002.cif
_cod_data_source_block mra79
_cod_original_cell_volume 3805.7(9)
_cod_original_formula_sum 'C37 H36 F3 N4 O5.50 Ru2 S'
_cod_database_code 4317259

loop_
_symmetry_equiv_pos_as_xyz
'x, y, z'
'-x, -y, -z'

loop_
_atom_site_label
_atom_site_type_symbol
_atom_site_fract_x
_atom_site_fract_y
_atom_site_fract_z
_atom_site_U_iso_or_equiv
_atom_site_adp_type
_atom_site_occupancy
_atom_site_symmetry_multiplicity
_atom_site_calc_flag
_atom_site_refinement_flags
_atom_site_disorder_assembly
_atom_site_disorder_group
Ru1 Ru 0.46844(6) 0.28005(4) 0.06115(4) 0.0459(2) Uani 1 1 d . . .
Ru2 Ru 0.64815(5) 0.35379(4) 0.29261(4) 0.0390(2) Uani 1 1 d . . .
N1 N 0.5626(6) 0.3380(4) -0.0043(4) 0.052(2) Uani 1 1 d . . .
N2 N 0.3803(6) 0.3305(5) -0.0004(4) 0.057(2) Uani 1 1 d . . .
N3 N 0.4359(5) 0.1498(4) -0.0039(4) 0.0470(18) Uani 1 1 d . . .
N4 N 0.3657(5) 0.2235(5) 0.1172(4) 0.0525(19) Uani 1 1 d . . .
O1 O 0.5780(4) 0.2435(4) 0.1166(3) 0.0449(14) Uani 1 1 d . . .
O2 O 0.5068(5) 0.3978(3) 0.1497(3) 0.0544(17) Uani 1 1 d . . .
C1 C 0.6545(8) 0.3331(6) -0.0056(5) 0.054(2) Uani 1 1 d . . .
H1 H 0.6786 0.2946 0.0216 0.065 Uiso 1 1 calc R . .
C2 C 0.7149(9) 0.3811(7) -0.0443(6) 0.067(3) Uani 1 1 d . . .
H2 H 0.7802 0.3770 -0.0442 0.080 Uiso 1 1 calc R . .
C3 C 0.6773(10) 0.4372(6) -0.0848(6) 0.073(3) Uani 1 1 d . . .
H3 H 0.7183 0.4739 -0.1105 0.088 Uiso 1 1 calc R . .
C4 C 0.5836(10) 0.4392(6) -0.0873(5) 0.068(3) Uani 1 1 d . . .
H4 H 0.5572 0.4746 -0.1164 0.081 Uiso 1 1 calc R . .
C5 C 0.5269(8) 0.3881(5) -0.0460(5) 0.052(2) Uani 1 1 d . . .
C6 C 0.4236(8) 0.3803(6) -0.0470(5) 0.063(3) Uani 1 1 d . . .
C7 C 0.3713(10) 0.4179(6) -0.0921(5) 0.077(4) Uani 1 1 d . . .
H7 H 0.4018 0.4547 -0.1231 0.093 Uiso 1 1 calc R . .
C8 C 0.2702(10) 0.4005(9) -0.0914(7) 0.084(4) Uani 1 1 d . . .
H8 H 0.2325 0.4234 -0.1238 0.100 Uiso 1 1 calc R . .
C9 C 0.2296(10) 0.3532(8) -0.0463(7) 0.079(4) Uani 1 1 d . . .
H9 H 0.1626 0.3440 -0.0439 0.095 Uiso 1 1 calc R . .
C10 C 0.2836(8) 0.3177(7) -0.0031(6) 0.065(3) Uani 1 1 d . . .
H10 H 0.2521 0.2811 0.0275 0.079 Uiso 1 1 calc R . .
C11 C 0.4735(7) 0.1199(6) -0.0683(5) 0.055(2) Uani 1 1 d . . .
H11 H 0.5145 0.1621 -0.0893 0.066 Uiso 1 1 calc R . .
C12 C 0.4528(9) 0.0274(7) -0.1047(6) 0.068(3) Uani 1 1 d . . .
H12 H 0.4764 0.0072 -0.1523 0.082 Uiso 1 1 calc R . .
C13 C 0.3997(8) -0.0340(6) -0.0734(6) 0.064(3) Uani 1 1 d . . .
H13 H 0.3898 -0.0979 -0.0968 0.076 Uiso 1 1 calc R . .
C14 C 0.3600(8) -0.0042(6) -0.0078(6) 0.064(3) Uani 1 1 d . . .
H14 H 0.3218 -0.0470 0.0144 0.076 Uiso 1 1 calc R . .
C15 C 0.3760(7) 0.0898(6) 0.0263(5) 0.052(2) Uani 1 1 d . . .
C16 C 0.3334(7) 0.1317(7) 0.0933(6) 0.063(3) Uani 1 1 d . . .
C17 C 0.2637(10) 0.0862(11) 0.1240(9) 0.127(6) Uani 1 1 d . . .
H17 H 0.2433 0.0215 0.1065 0.152 Uiso 1 1 calc R . .
C18 C 0.2220(12) 0.1361(16) 0.1821(11) 0.163(9) Uani 1 1 d . . .
H18 H 0.1727 0.1049 0.2054 0.196 Uiso 1 1 calc R . .
C19 C 0.2496(11) 0.2276(14) 0.2065(9) 0.131(7) Uani 1 1 d . . .
H19 H 0.2197 0.2618 0.2457 0.157 Uiso 1 1 calc R . .
C20 C 0.3214(9) 0.2698(9) 0.1734(6) 0.076(3) Uani 1 1 d . . .
H20 H 0.3416 0.3346 0.1903 0.091 Uiso 1 1 calc R . .
C21 C 0.6301(6) 0.3178(5) 0.1627(5) 0.0432(19) Uani 1 1 d . . .
C22 C 0.5897(7) 0.3976(5) 0.1829(4) 0.046(2) Uani 1 1 d . . .
C23 C 0.6383(8) 0.4722(6) 0.2409(5) 0.057(3) Uani 1 1 d . . .
H23 H 0.6066 0.5206 0.2623 0.069 Uiso 1 1 calc R . .
C24 C 0.7312(8) 0.4758(7) 0.2671(6) 0.064(3) Uani 1 1 d . . .
H24 H 0.7647 0.5292 0.3023 0.076 Uiso 1 1 calc R . .
C25 C 0.7756(7) 0.4017(8) 0.2421(6) 0.066(3) Uani 1 1 d . . .
H25 H 0.8402 0.4050 0.2582 0.079 Uiso 1 1 calc R . .
C26 C 0.7232(7) 0.3208(7) 0.1921(5) 0.053(2) Uani 1 1 d . . .
H26 H 0.7513 0.2680 0.1783 0.064 Uiso 1 1 calc R . .
C27 C 0.5515(6) 0.2455(5) 0.3238(4) 0.0393(18) Uani 1 1 d . . .
C28 C 0.5390(6) 0.3328(5) 0.3682(4) 0.0389(18) Uani 1 1 d . . .
C29 C 0.6269(7) 0.3751(6) 0.4106(5) 0.048(2) Uani 1 1 d . . .
C30 C 0.6929(6) 0.3167(6) 0.3946(5) 0.047(2) Uani 1 1 d . . .
C31 C 0.6455(7) 0.2353(6) 0.3386(5) 0.045(2) Uani 1 1 d . . .
C32 C 0.4789(7) 0.1742(5) 0.2723(5) 0.053(2) Uani 1 1 d . . .
H32A H 0.4160 0.1902 0.2790 0.080 Uiso 1 1 calc R . .
H32B H 0.4788 0.1144 0.2839 0.080 Uiso 1 1 calc R . .
H32C H 0.4939 0.1708 0.2200 0.080 Uiso 1 1 calc R . .
C33 C 0.4501(7) 0.3694(6) 0.3722(5) 0.054(2) Uani 1 1 d . . .
H33A H 0.4080 0.3399 0.4042 0.082 Uiso 1 1 calc R . .
H33B H 0.4184 0.3567 0.3214 0.082 Uiso 1 1 calc R . .
H33C H 0.4650 0.4360 0.3937 0.082 Uiso 1 1 calc R . .
C34 C 0.6475(8) 0.4661(6) 0.4700(5) 0.060(3) Uani 1 1 d . . .
H34A H 0.6400 0.4543 0.5201 0.091 Uiso 1 1 calc R . .
H34B H 0.6030 0.5048 0.4601 0.091 Uiso 1 1 calc R . .
H34C H 0.7128 0.4977 0.4679 0.091 Uiso 1 1 calc R . .
C35 C 0.7917(7) 0.3332(7) 0.4308(6) 0.064(3) Uani 1 1 d . . .
H35A H 0.8194 0.3990 0.4416 0.096 Uiso 1 1 calc R . .
H35B H 0.8305 0.2984 0.3966 0.096 Uiso 1 1 calc R . .
H35C H 0.7900 0.3129 0.4780 0.096 Uiso 1 1 calc R . .
C36 C 0.6867(8) 0.1540(6) 0.3088(5) 0.061(3) Uani 1 1 d . . .
H36A H 0.6753 0.1115 0.3419 0.091 Uiso 1 1 calc R . .
H36B H 0.7554 0.1730 0.3066 0.091 Uiso 1 1 calc R . .
H36C H 0.6571 0.1232 0.2580 0.091 Uiso 1 1 calc R . .
Ru3 Ru 0.77203(5) 0.87337(4) 0.35156(4) 0.0427(2) Uani 1 1 d . . .
Ru4 Ru 0.44141(5) 0.79270(4) 0.33339(4) 0.0437(2) Uani 1 1 d . . .
N5 N 0.7979(5) 0.9210(5) 0.2585(4) 0.0536(19) Uani 1 1 d . . .
N6 N 0.8645(4) 0.9910(4) 0.3959(4) 0.0390(15) Uani 1 1 d . . .
N7 N 0.8615(5) 0.7828(5) 0.3363(5) 0.055(2) Uani 1 1 d . . .
N8 N 0.7625(5) 0.8300(5) 0.4480(4) 0.0493(18) Uani 1 1 d . . .
O3 O 0.6585(4) 0.9424(4) 0.3702(3) 0.0462(14) Uani 1 1 d . . .
O4 O 0.6626(4) 0.7692(4) 0.2933(4) 0.0551(16) Uani 1 1 d . . .
C37 C 0.7654(8) 0.8756(8) 0.1853(5) 0.066(3) Uani 1 1 d . . .
H37 H 0.7254 0.8165 0.1753 0.079 Uiso 1 1 calc R . .
C38 C 0.7906(10) 0.9155(12) 0.1257(7) 0.092(4) Uani 1 1 d . . .
H38 H 0.7684 0.8833 0.0754 0.111 Uiso 1 1 calc R . .
C39 C 0.8463(11) 0.9996(10) 0.1395(7) 0.090(4) Uani 1 1 d . . .
H39 H 0.8635 1.0260 0.0985 0.108 Uiso 1 1 calc R . .
C40 C 0.8782(9) 1.0470(8) 0.2107(7) 0.075(3) Uani 1 1 d . . .
H40 H 0.9174 1.1064 0.2203 0.090 Uiso 1 1 calc R . .
C41 C 0.8519(8) 1.0064(7) 0.2695(6) 0.061(3) Uani 1 1 d . . .
C42 C 0.8870(6) 1.0472(6) 0.3477(5) 0.050(2) Uani 1 1 d . . .
C43 C 0.9360(6) 1.1345(6) 0.3725(6) 0.059(3) Uani 1 1 d . . .
H43 H 0.9511 1.1718 0.3378 0.071 Uiso 1 1 calc R . .
C44 C 0.9646(6) 1.1697(6) 0.4496(6) 0.055(2) Uani 1 1 d . . .
H44 H 0.9955 1.2320 0.4684 0.066 Uiso 1 1 calc R . .
C45 C 0.9475(6) 1.1137(6) 0.4957(6) 0.058(3) Uani 1 1 d . . .
H45 H 0.9700 1.1349 0.5475 0.070 Uiso 1 1 calc R . .
C46 C 0.8967(6) 1.0240(6) 0.4685(5) 0.046(2) Uani 1 1 d . . .
H46 H 0.8846 0.9853 0.5025 0.056 Uiso 1 1 calc R . .
C47 C 0.9118(8) 0.7662(8) 0.2769(7) 0.082(4) Uani 1 1 d . . .
H47 H 0.9144 0.8032 0.2413 0.099 Uiso 1 1 calc R . .
C48 C 0.9611(11) 0.6927(11) 0.2675(10) 0.125(7) Uani 1 1 d . . .
H48 H 0.9966 0.6809 0.2247 0.150 Uiso 1 1 calc R . .
C49 C 0.9604(9) 0.6419(8) 0.3131(12) 0.120(7) Uani 1 1 d . . .
H49 H 0.9943 0.5927 0.3052 0.144 Uiso 1 1 calc R . .
C50 C 0.9092(8) 0.6601(7) 0.3745(9) 0.087(4) Uani 1 1 d . . .
H50 H 0.9076 0.6232 0.4101 0.104 Uiso 1 1 calc R . .
C51 C 0.8596(7) 0.7313(6) 0.3856(7) 0.062(3) Uani 1 1 d . . .
C52 C 0.8079(6) 0.7589(6) 0.4505(7) 0.059(3) Uani 1 1 d . . .
C53 C 0.8072(8) 0.7273(10) 0.5153(10) 0.100(5) Uani 1 1 d . . .
H53 H 0.8365 0.6764 0.5171 0.120 Uiso 1 1 calc R . .
C54 C 0.7645(10) 0.7680(14) 0.5789(10) 0.119(7) Uani 1 1 d . . .
H54 H 0.7626 0.7450 0.6230 0.143 Uiso 1 1 calc R . .
C55 C 0.7270(9) 0.8404(10) 0.5742(7) 0.089(4) Uani 1 1 d . . .
H55 H 0.7025 0.8731 0.6175 0.106 Uiso 1 1 calc R . .
C56 C 0.7225(8) 0.8692(7) 0.5093(6) 0.066(3) Uani 1 1 d . . .
H56 H 0.6904 0.9182 0.5072 0.079 Uiso 1 1 calc R . .
C57 C 0.5862(6) 0.8969(5) 0.3236(4) 0.0412(19) Uani 1 1 d . . .
C58 C 0.5893(6) 0.8053(6) 0.2819(5) 0.049(2) Uani 1 1 d . . .
C59 C 0.5105(7) 0.7562(6) 0.2299(5) 0.059(3) Uani 1 1 d . . .
H59 H 0.5106 0.6945 0.2039 0.070 Uiso 1 1 calc R . .
C60 C 0.4322(7) 0.7962(8) 0.2158(5) 0.064(3) Uani 1 1 d . . .
H60 H 0.3835 0.7646 0.1772 0.077 Uiso 1 1 calc R . .
C61 C 0.4277(7) 0.8836(7) 0.2598(5) 0.059(3) Uani 1 1 d . . .
H61 H 0.3749 0.9111 0.2519 0.071 Uiso 1 1 calc R . .
C62 C 0.5021(6) 0.9313(6) 0.3166(5) 0.045(2) Uani 1 1 d . . .
H62 H 0.4950 0.9870 0.3502 0.054 Uiso 1 1 calc R . .
C63 C 0.4504(7) 0.7073(6) 0.4120(5) 0.051(2) Uani 1 1 d . . .
C64 C 0.3766(7) 0.6613(6) 0.3530(6) 0.061(3) Uani 1 1 d . . .
C65 C 0.3062(7) 0.7160(7) 0.3562(8) 0.074(3) Uani 1 1 d . . .
C66 C 0.3379(8) 0.7971(6) 0.4166(6) 0.065(3) Uani 1 1 d . . .
C67 C 0.4254(7) 0.7919(6) 0.4504(5) 0.052(2) Uani 1 1 d . . .
C68 C 0.5368(6) 0.6703(6) 0.4292(6) 0.059(3) Uani 1 1 d . . .
H68A H 0.5722 0.7101 0.4754 0.088 Uiso 1 1 calc R . .
H68B H 0.5775 0.6689 0.3872 0.088 Uiso 1 1 calc R . .
H68C H 0.5172 0.6079 0.4361 0.088 Uiso 1 1 calc R . .
C69 C 0.3748(9) 0.5704(7) 0.2990(7) 0.088(4) Uani 1 1 d . . .
H69A H 0.3316 0.5221 0.3151 0.132 Uiso 1 1 calc R . .
H69B H 0.4390 0.5566 0.2983 0.132 Uiso 1 1 calc R . .
H69C H 0.3525 0.5730 0.2483 0.132 Uiso 1 1 calc R . .
C70 C 0.2160(9) 0.6938(9) 0.3078(10) 0.118(6) Uani 1 1 d . . .
H70A H 0.2292 0.6773 0.2547 0.177 Uiso 1 1 calc R . .
H70B H 0.1853 0.7475 0.3167 0.177 Uiso 1 1 calc R . .
H70C H 0.1737 0.6420 0.3200 0.177 Uiso 1 1 calc R . .
C71 C 0.2860(9) 0.8742(8) 0.4443(9) 0.104(5) Uani 1 1 d . . .
H71A H 0.2434 0.8583 0.4819 0.156 Uiso 1 1 calc R . .
H71B H 0.2487 0.8840 0.4018 0.156 Uiso 1 1 calc R . .
H71C H 0.3321 0.9306 0.4673 0.156 Uiso 1 1 calc R . .
C72 C 0.4770(9) 0.8561(7) 0.5182(6) 0.077(3) Uani 1 1 d . . .
H72A H 0.5249 0.8275 0.5386 0.115 Uiso 1 1 calc R . .
H72B H 0.4322 0.8713 0.5561 0.115 Uiso 1 1 calc R . .
H72C H 0.5085 0.9125 0.5051 0.115 Uiso 1 1 calc R . .
S1 S 0.1500(5) 0.8198(4) 0.1238(4) 0.1537(19) Uiso 1 1 d D . .
O5 O 0.1118(11) 0.8807(10) 0.1770(8) 0.182(5) Uiso 1 1 d D . .
O6 O 0.1156(12) 0.7175(12) 0.1211(10) 0.202(6) Uiso 1 1 d . . .
O7 O 0.2449(15) 0.8432(14) 0.0937(11) 0.238(8) Uiso 1 1 d . . .
C73 C 0.078(2) 0.831(2) 0.0441(15) 0.300 Uiso 1 1 d D . .
F1 F 0.0833(15) 0.9190(16) 0.0333(12) 0.308(9) Uiso 1 1 d D . .
F2 F 0.097(2) 0.7735(19) -0.0210(19) 0.444(18) Uiso 1 1 d D . .
F3 F -0.019(2) 0.803(2) 0.047(2) 0.48(2) Uiso 1 1 d D . .
S2A S 0.0436(4) 0.4008(4) 0.3637(4) 0.0897(16) Uiso 0.60 1 d PD A 1
O10A O -0.0204(13) 0.4636(12) 0.3564(11) 0.122(6) Uiso 0.60 1 d PD A 1
O8A O 0.013(2) 0.3216(15) 0.3000(12) 0.183(11) Uiso 0.60 1 d PD A 1
O9A O 0.0539(12) 0.4056(11) 0.4444(10) 0.101(5) Uiso 0.60 1 d PD A 1
C74A C 0.1536(16) 0.4593(16) 0.3488(13) 0.087(6) Uiso 0.60 1 d P A 1
F4A F 0.1789(10) 0.5416(10) 0.3845(8) 0.111(4) Uiso 0.60 1 d P A 1
F5A F 0.2237(10) 0.4136(10) 0.3630(8) 0.111(4) Uiso 0.60 1 d P A 1
F6A F 0.1597(11) 0.4573(10) 0.2718(9) 0.122(5) Uiso 0.60 1 d P A 1
S2B S 0.0588(5) 0.3680(5) 0.2847(4) 0.0678(18) Uiso 0.40 1 d PD B 2
C74B C 0.068(2) 0.392(2) 0.1999(18) 0.110(12) Uiso 0.40 1 d PD B 2
F4B F -0.012(2) 0.393(2) 0.1559(18) 0.174(11) Uiso 0.40 1 d PD B 2
F5B F 0.1003(18) 0.3326(17) 0.1456(14) 0.144(8) Uiso 0.40 1 d PD B 2
F6B F 0.094(3) 0.484(2) 0.208(2) 0.227(15) Uiso 0.40 1 d PD B 2
O9B O 0.1623(13) 0.391(2) 0.311(2) 0.153(11) Uiso 0.40 1 d PD B 2
O8B O 0.0021(12) 0.4346(11) 0.3210(10) 0.057(4) Uiso 0.40 1 d PD B 2
O10B O 0.0513(18) 0.2876(16) 0.3071(15) 0.111(8) Uiso 0.40 1 d PD B 2
O1W O 0.0532(13) 0.4414(13) 0.4862(12) 0.095(6) Uiso 0.50 1 d P . .
O2W O 0.109(2) 0.9462(18) 0.3284(11) 0.168(10) Uiso 0.50 1 d PD . .

loop_
_atom_site_aniso_label
_atom_site_aniso_U_11
_atom_site_aniso_U_22
_atom_site_aniso_U_33
_atom_site_aniso_U_23
_atom_site_aniso_U_13
_atom_site_aniso_U_12
Ru1 0.0691(5) 0.0287(3) 0.0353(4) -0.0050(3) -0.0176(3) 0.0190(3)
Ru2 0.0455(4) 0.0368(3) 0.0326(4) 0.0070(3) -0.0073(3) 0.0065(3)
N1 0.083(6) 0.032(3) 0.035(4) -0.004(3) -0.022(4) 0.014(4)
N2 0.088(6) 0.032(4) 0.045(4) -0.008(3) -0.021(4) 0.025(4)
N3 0.066(5) 0.038(4) 0.035(4) -0.003(3) -0.018(3) 0.024(4)
N4 0.059(5) 0.047(4) 0.041(4) -0.008(3) -0.010(4) 0.010(4)
O1 0.060(4) 0.037(3) 0.037(3) 0.003(2) -0.010(3) 0.017(3)
O2 0.091(5) 0.030(3) 0.038(3) -0.005(2) -0.023(3) 0.024(3)
C1 0.078(7) 0.041(5) 0.039(5) 0.005(4) -0.007(5) 0.011(5)
C2 0.088(8) 0.055(6) 0.046(6) -0.008(5) -0.011(5) 0.013(6)
C3 0.124(11) 0.037(5) 0.046(6) 0.003(4) -0.008(6) -0.001(6)
C4 0.116(10) 0.030(4) 0.046(6) -0.007(4) -0.026(6) 0.016(6)
C5 0.094(8) 0.023(4) 0.033(5) -0.005(3) -0.018(5) 0.015(4)
C6 0.103(9) 0.032(4) 0.047(5) -0.014(4) -0.034(5) 0.029(5)
C7 0.149(12) 0.040(5) 0.041(5) -0.002(4) -0.033(6) 0.036(6)
C8 0.102(10) 0.079(8) 0.060(7) -0.017(6) -0.040(7) 0.049(7)
C9 0.092(9) 0.077(8) 0.067(8) 0.003(6) -0.029(7) 0.037(7)
C10 0.077(8) 0.051(5) 0.062(6) -0.007(5) -0.026(5) 0.031(5)
C11 0.086(7) 0.038(4) 0.038(5) -0.005(4) -0.005(5) 0.022(5)
C12 0.108(9) 0.048(5) 0.041(5) -0.013(4) -0.013(5) 0.028(6)
C13 0.091(8) 0.036(5) 0.056(6) -0.006(4) -0.030(5) 0.020(5)
C14 0.076(7) 0.034(4) 0.070(7) -0.003(4) -0.024(5) 0.008(4)
C15 0.060(6) 0.037(4) 0.050(5) 0.000(4) -0.016(4) 0.000(4)
C16 0.054(6) 0.058(6) 0.061(6) -0.007(5) -0.001(5) -0.002(5)
C17 0.076(9) 0.123(12) 0.123(13) -0.054(10) 0.021(9) -0.030(9)
C18 0.082(11) 0.22(2) 0.129(15) -0.041(15) 0.021(10) -0.032(13)
C19 0.072(10) 0.166(16) 0.108(12) -0.062(11) -0.003(9) 0.028(10)
C20 0.070(8) 0.098(8) 0.050(6) -0.016(6) -0.008(5) 0.037(7)
C21 0.052(5) 0.040(4) 0.038(5) 0.012(4) -0.003(4) 0.007(4)
C22 0.069(6) 0.031(4) 0.032(4) 0.005(3) -0.016(4) 0.005(4)
C23 0.084(7) 0.031(4) 0.046(5) 0.001(4) -0.019(5) -0.001(4)
C24 0.077(7) 0.049(5) 0.050(6) 0.014(5) -0.011(5) -0.026(5)
C25 0.040(5) 0.101(9) 0.051(6) 0.029(6) -0.011(4) -0.016(6)
C26 0.049(6) 0.074(6) 0.041(5) 0.020(5) 0.004(4) 0.015(5)
C27 0.051(5) 0.032(4) 0.035(4) 0.006(3) -0.005(4) 0.011(4)
C28 0.056(5) 0.032(4) 0.030(4) 0.006(3) 0.001(4) 0.014(4)
C29 0.070(6) 0.046(5) 0.029(4) 0.005(4) -0.005(4) 0.018(4)
C30 0.055(5) 0.051(5) 0.036(5) 0.007(4) -0.010(4) 0.020(4)
C31 0.063(6) 0.045(5) 0.033(4) 0.011(4) 0.002(4) 0.020(4)
C32 0.075(7) 0.028(4) 0.051(5) 0.000(4) -0.004(5) 0.009(4)
C33 0.058(6) 0.052(5) 0.051(6) -0.002(4) 0.004(4) 0.021(4)
C34 0.082(7) 0.039(5) 0.053(6) 0.002(4) -0.010(5) 0.010(5)
C35 0.061(6) 0.074(7) 0.055(6) 0.008(5) -0.020(5) 0.022(5)
C36 0.082(7) 0.051(5) 0.053(6) 0.000(4) 0.001(5) 0.039(5)
Ru3 0.0433(4) 0.0377(4) 0.0417(4) -0.0040(3) -0.0087(3) 0.0136(3)
Ru4 0.0408(4) 0.0398(4) 0.0446(4) -0.0045(3) -0.0060(3) 0.0137(3)
N5 0.049(5) 0.064(5) 0.048(5) 0.001(4) 0.000(4) 0.028(4)
N6 0.032(4) 0.031(3) 0.050(4) 0.002(3) -0.008(3) 0.008(3)
N7 0.041(4) 0.044(4) 0.068(5) -0.015(4) -0.024(4) 0.017(3)
N8 0.054(5) 0.036(4) 0.048(4) 0.003(3) -0.016(4) -0.003(3)
O3 0.053(4) 0.037(3) 0.042(3) -0.008(2) -0.005(3) 0.017(3)
O4 0.041(3) 0.047(3) 0.063(4) -0.018(3) -0.010(3) 0.016(3)
C37 0.067(7) 0.091(8) 0.041(6) 0.004(5) -0.007(5) 0.035(6)
C38 0.098(10) 0.146(13) 0.046(7) 0.015(8) -0.004(6) 0.070(10)
C39 0.129(12) 0.094(10) 0.063(8) 0.031(7) 0.013(8) 0.046(9)
C40 0.087(8) 0.079(7) 0.068(8) 0.034(6) -0.006(6) 0.025(6)
C41 0.069(7) 0.070(7) 0.051(6) 0.014(5) 0.000(5) 0.035(6)
C42 0.046(5) 0.052(5) 0.057(6) 0.015(4) -0.003(4) 0.022(4)
C43 0.044(5) 0.043(5) 0.092(8) 0.024(5) -0.001(5) 0.008(4)
C44 0.042(5) 0.048(5) 0.072(7) 0.012(5) -0.016(5) 0.004(4)
C45 0.038(5) 0.052(5) 0.074(7) -0.002(5) -0.018(5) 0.006(4)
C46 0.041(5) 0.047(5) 0.050(5) 0.004(4) -0.005(4) 0.017(4)
C47 0.069(7) 0.090(8) 0.080(8) -0.017(6) -0.022(6) 0.048(7)
C48 0.106(12) 0.108(12) 0.139(14) -0.047(10) -0.047(10) 0.078(10)
C49 0.048(7) 0.051(7) 0.23(2) -0.043(9) -0.063(10) 0.028(6)
C50 0.046(6) 0.041(5) 0.158(13) 0.006(7) -0.056(7) 0.007(5)
C51 0.044(6) 0.037(5) 0.094(8) 0.000(5) -0.032(5) 0.004(4)
C52 0.033(5) 0.048(5) 0.093(8) 0.031(5) -0.026(5) -0.012(4)
C53 0.038(6) 0.130(12) 0.149(14) 0.096(12) -0.029(8) -0.010(7)
C54 0.056(8) 0.188(18) 0.137(15) 0.122(14) -0.018(9) -0.018(10)
C55 0.071(8) 0.118(11) 0.061(8) 0.031(8) -0.012(6) -0.033(8)
C56 0.075(7) 0.053(6) 0.055(6) 0.006(5) -0.013(5) -0.014(5)
C57 0.046(5) 0.042(4) 0.033(4) 0.004(3) -0.014(4) 0.011(4)
C58 0.046(5) 0.056(5) 0.037(5) -0.007(4) -0.007(4) 0.015(4)
C59 0.063(6) 0.055(5) 0.045(5) -0.015(4) -0.009(4) 0.016(5)
C60 0.047(6) 0.094(8) 0.039(5) -0.009(5) -0.007(4) 0.015(5)
C61 0.048(6) 0.081(7) 0.049(6) 0.009(5) -0.008(4) 0.024(5)
C62 0.052(5) 0.049(5) 0.038(5) 0.013(4) -0.001(4) 0.017(4)
C63 0.052(6) 0.041(5) 0.056(6) 0.003(4) 0.000(4) 0.011(4)
C64 0.044(5) 0.043(5) 0.088(8) 0.000(5) -0.011(5) 0.008(4)
C65 0.042(6) 0.056(6) 0.121(10) 0.011(6) 0.004(6) 0.013(5)
C66 0.068(7) 0.049(5) 0.083(8) 0.013(5) 0.035(6) 0.022(5)
C67 0.058(6) 0.039(5) 0.055(6) 0.006(4) 0.010(5) 0.006(4)
C68 0.048(6) 0.051(5) 0.077(7) 0.017(5) -0.018(5) 0.009(4)
C69 0.093(9) 0.043(5) 0.110(10) -0.009(6) -0.048(7) 0.015(6)
C70 0.052(7) 0.090(9) 0.199(17) 0.021(10) -0.050(9) 0.012(7)
C71 0.093(9) 0.073(8) 0.169(14) 0.038(9) 0.068(10) 0.050(7)
C72 0.118(10) 0.056(6) 0.045(6) 0.001(5) 0.009(6) -0.002(6)

loop_
_atom_type_symbol
_atom_type_description
_atom_type_scat_dispersion_real
_atom_type_scat_dispersion_imag
_atom_type_scat_source
C C 0.0033 0.0016 'International Tables Vol C Tables 4.2.6.8 and 6.1.1.4'
H H 0.0000 0.0000 'International Tables Vol C Tables 4.2.6.8 and 6.1.1.4'
F F 0.0171 0.0103 'International Tables Vol C Tables 4.2.6.8 and 6.1.1.4'
N N 0.0061 0.0033 'International Tables Vol C Tables 4.2.6.8 and 6.1.1.4'
O O 0.0106 0.0060 'International Tables Vol C Tables 4.2.6.8 and 6.1.1.4'
Ru Ru -1.2594 0.8363 'International Tables Vol C Tables 4.2.6.8 and 6.1.1.4'
S S 0.1246 0.1234 'International Tables Vol C Tables 4.2.6.8 and 6.1.1.4'

loop_
_geom_angle_atom_site_label_1
_geom_angle_atom_site_label_2
_geom_angle_atom_site_label_3
_geom_angle
_geom_angle_site_symmetry_1
_geom_angle_site_symmetry_3
_geom_angle_publ_flag
N4 Ru1 N2 95.1(3) . . ?
N4 Ru1 N3 79.2(3) . . ?
N2 Ru1 N3 95.1(3) . . ?
N4 Ru1 N1 174.1(3) . . ?
N2 Ru1 N1 79.3(3) . . ?
N3 Ru1 N1 99.2(3) . . ?
N4 Ru1 O1 95.2(3) . . ?
N2 Ru1 O1 169.5(3) . . ?
N3 Ru1 O1 89.0(2) . . ?
N1 Ru1 O1 90.5(3) . . ?
N4 Ru1 O2 92.3(3) . . ?
N2 Ru1 O2 97.2(2) . . ?
N3 Ru1 O2 165.7(2) . . ?
N1 Ru1 O2 90.4(3) . . ?
O1 Ru1 O2 80.3(2) . . ?
C29 Ru2 C31 64.6(3) . . ?
C29 Ru2 C27 64.3(3) . . ?
C31 Ru2 C27 38.1(3) . . ?
C29 Ru2 C28 38.4(3) . . ?
C31 Ru2 C28 64.8(3) . . ?
C27 Ru2 C28 38.8(3) . . ?
C29 Ru2 C25 127.6(4) . . ?
C31 Ru2 C25 117.5(4) . . ?
C27 Ru2 C25 151.0(4) . . ?
C28 Ru2 C25 165.1(4) . . ?
C29 Ru2 C26 156.4(3) . . ?
C31 Ru2 C26 102.9(3) . . ?
C27 Ru2 C26 119.1(3) . . ?
C28 Ru2 C26 156.3(3) . . ?
C25 Ru2 C26 38.2(4) . . ?
C29 Ru2 C30 37.9(3) . . ?
C31 Ru2 C30 39.2(3) . . ?
C27 Ru2 C30 64.4(3) . . ?
C28 Ru2 C30 64.4(3) . . ?
C25 Ru2 C30 107.4(4) . . ?
C26 Ru2 C30 119.8(3) . . ?
C29 Ru2 C24 111.7(4) . . ?
C31 Ru2 C24 148.2(4) . . ?
C27 Ru2 C24 171.7(4) . . ?
C28 Ru2 C24 133.5(4) . . ?
C25 Ru2 C24 37.3(4) . . ?
C26 Ru2 C24 67.7(4) . . ?
C30 Ru2 C24 117.4(4) . . ?
C29 Ru2 C23 116.2(3) . . ?
C31 Ru2 C23 175.2(3) . . ?
C27 Ru2 C23 137.3(3) . . ?
C28 Ru2 C23 112.6(4) . . ?
C25 Ru2 C23 66.2(4) . . ?
C26 Ru2 C23 78.1(4) . . ?
C30 Ru2 C23 144.2(3) . . ?
C24 Ru2 C23 36.5(4) . . ?
C29 Ru2 C21 165.5(3) . . ?
C31 Ru2 C21 113.3(3) . . ?
C27 Ru2 C21 104.7(3) . . ?
C28 Ru2 C21 127.1(3) . . ?
C25 Ru2 C21 66.7(3) . . ?
C26 Ru2 C21 36.5(3) . . ?
C30 Ru2 C21 147.9(3) . . ?
C24 Ru2 C21 78.0(3) . . ?
C23 Ru2 C21 64.7(3) . . ?
C29 Ru2 C22 138.7(3) . . ?
C31 Ru2 C22 141.2(3) . . ?
C27 Ru2 C22 113.8(3) . . ?
C28 Ru2 C22 112.2(3) . . ?
C25 Ru2 C22 75.7(3) . . ?
C26 Ru2 C22 63.8(3) . . ?
C30 Ru2 C22 176.4(3) . . ?
C24 Ru2 C22 63.9(3) . . ?
C23 Ru2 C22 35.1(3) . . ?
C21 Ru2 C22 34.8(3) . . ?
C1 N1 C5 119.2(9) . . ?
C1 N1 Ru1 125.6(6) . . ?
C5 N1 Ru1 115.1(7) . . ?
C6 N2 C10 116.6(8) . . ?
C6 N2 Ru1 115.2(7) . . ?
C10 N2 Ru1 128.1(7) . . ?
C11 N3 C15 120.3(7) . . ?
C11 N3 Ru1 125.0(7) . . ?
C15 N3 Ru1 114.5(6) . . ?
C16 N4 C20 117.0(10) . . ?
C16 N4 Ru1 117.0(6) . . ?
C20 N4 Ru1 125.8(8) . . ?
C21 O1 Ru1 109.6(5) . . ?
C22 O2 Ru1 109.4(5) . . ?
N1 C1 C2 122.4(9) . . ?
N1 C1 H1 118.8 . . ?
C2 C1 H1 118.8 . . ?
C1 C2 C3 117.7(11) . . ?
C1 C2 H2 121.1 . . ?
C3 C2 H2 121.1 . . ?
C4 C3 C2 120.5(11) . . ?
C4 C3 H3 119.7 . . ?
C2 C3 H3 119.7 . . ?
C3 C4 C5 117.9(10) . . ?
C3 C4 H4 121.0 . . ?
C5 C4 H4 121.0 . . ?
N1 C5 C4 122.1(10) . . ?
N1 C5 C6 114.4(9) . . ?
C4 C5 C6 123.5(9) . . ?
N2 C6 C7 120.8(12) . . ?
N2 C6 C5 115.2(8) . . ?
C7 C6 C5 123.9(11) . . ?
C6 C7 C8 118.5(12) . . ?
C6 C7 H7 120.7 . . ?
C8 C7 H7 120.7 . . ?
C9 C8 C7 120.1(11) . . ?
C9 C8 H8 120.0 . . ?
C7 C8 H8 120.0 . . ?
C8 C9 C10 119.2(13) . . ?
C8 C9 H9 120.4 . . ?
C10 C9 H9 120.4 . . ?
C9 C10 N2 124.6(12) . . ?
C9 C10 H10 117.7 . . ?
N2 C10 H10 117.7 . . ?
N3 C11 C12 120.2(10) . . ?
N3 C11 H11 119.9 . . ?
C12 C11 H11 119.9 . . ?
C13 C12 C11 120.6(10) . . ?
C13 C12 H12 119.7 . . ?
C11 C12 H12 119.7 . . ?
C12 C13 C14 119.7(9) . . ?
C12 C13 H13 120.2 . . ?
C14 C13 H13 120.2 . . ?
C13 C14 C15 119.5(10) . . ?
C13 C14 H14 120.3 . . ?
C15 C14 H14 120.3 . . ?
N3 C15 C14 119.4(9) . . ?
N3 C15 C16 115.2(8) . . ?
C14 C15 C16 125.3(10) . . ?
C17 C16 N4 123.0(11) . . ?
C17 C16 C15 123.6(10) . . ?
N4 C16 C15 113.1(9) . . ?
C16 C17 C18 117.9(15) . . ?
C16 C17 H17 121.1 . . ?
C18 C17 H17 121.1 . . ?
C19 C18 C17 121.4(18) . . ?
C19 C18 H18 119.3 . . ?
C17 C18 H18 119.3 . . ?
C18 C19 C20 118.0(14) . . ?
C18 C19 H19 121.0 . . ?
C20 C19 H19 121.0 . . ?
C19 C20 N4 122.7(12) . . ?
C19 C20 H20 118.6 . . ?
N4 C20 H20 118.6 . . ?
O1 C21 C26 123.0(8) . . ?
O1 C21 C22 118.1(7) . . ?
C26 C21 C22 118.8(8) . . ?
O1 C21 Ru2 128.2(6) . . ?
C26 C21 Ru2 66.5(5) . . ?
C22 C21 Ru2 77.0(5) . . ?
O2 C22 C23 122.7(8) . . ?
O2 C22 C21 118.8(7) . . ?
C23 C22 C21 118.5(8) . . ?
O2 C22 Ru2 137.3(7) . . ?
C23 C22 Ru2 65.6(5) . . ?
C21 C22 Ru2 68.2(4) . . ?
C24 C23 C22 121.1(9) . . ?
C24 C23 Ru2 69.2(5) . . ?
C22 C23 Ru2 79.3(5) . . ?
C24 C23 H23 119.5 . . ?
C22 C23 H23 119.5 . . ?
Ru2 C23 H23 123.4 . . ?
C23 C24 C25 120.3(9) . . ?
C23 C24 Ru2 74.3(5) . . ?
C25 C24 Ru2 70.9(5) . . ?
C23 C24 H24 119.8 . . ?
C25 C24 H24 119.8 . . ?
Ru2 C24 H24 126.9 . . ?
C24 C25 C26 119.1(9) . . ?
C24 C25 Ru2 71.8(6) . . ?
C26 C25 Ru2 71.1(5) . . ?
C24 C25 H25 120.4 . . ?
C26 C25 H25 120.4 . . ?
Ru2 C25 H25 129.0 . . ?
C21 C26 C25 120.9(9) . . ?
C21 C26 Ru2 77.0(5) . . ?
C25 C26 Ru2 70.7(6) . . ?
C21 C26 H26 119.5 . . ?
C25 C26 H26 119.5 . . ?
Ru2 C26 H26 124.3 . . ?
C31 C27 C28 108.8(7) . . ?
C31 C27 C32 123.8(7) . . ?
C28 C27 C32 127.4(8) . . ?
C31 C27 Ru2 70.9(5) . . ?
C28 C27 Ru2 70.7(5) . . ?
C32 C27 Ru2 126.0(6) . . ?
C29 C28 C27 106.9(7) . . ?
C29 C28 C33 126.4(7) . . ?
C27 C28 C33 126.6(8) . . ?
C29 C28 Ru2 70.4(5) . . ?
C27 C28 Ru2 70.4(5) . . ?
C33 C28 Ru2 126.6(6) . . ?
C30 C29 C28 109.7(7) . . ?
C30 C29 C34 123.4(8) . . ?
C28 C29 C34 126.7(8) . . ?
C30 C29 Ru2 72.0(5) . . ?
C28 C29 Ru2 71.2(5) . . ?
C34 C29 Ru2 127.2(6) . . ?
C29 C30 C31 107.1(7) . . ?
C29 C30 C35 126.6(8) . . ?
C31 C30 C35 126.3(8) . . ?
C29 C30 Ru2 70.0(5) . . ?
C31 C30 Ru2 69.7(4) . . ?
C35 C30 Ru2 127.4(7) . . ?
C27 C31 C30 107.6(7) . . ?
C27 C31 C36 126.8(8) . . ?
C30 C31 C36 125.4(8) . . ?
C27 C31 Ru2 71.0(5) . . ?
C30 C31 Ru2 71.1(5) . . ?
C36 C31 Ru2 127.5(6) . . ?
C27 C32 H32A 109.5 . . ?
C27 C32 H32B 109.5 . . ?
H32A C32 H32B 109.5 . . ?
C27 C32 H32C 109.5 . . ?
H32A C32 H32C 109.5 . . ?
H32B C32 H32C 109.5 . . ?
C28 C33 H33A 109.5 . . ?
C28 C33 H33B 109.5 . . ?
H33A C33 H33B 109.5 . . ?
C28 C33 H33C 109.5 . . ?
H33A C33 H33C 109.5 . . ?
H33B C33 H33C 109.5 . . ?
C29 C34 H34A 109.5 . . ?
C29 C34 H34B 109.5 . . ?
H34A C34 H34B 109.5 . . ?
C29 C34 H34C 109.5 . . ?
H34A C34 H34C 109.5 . . ?
H34B C34 H34C 109.5 . . ?
C30 C35 H35A 109.5 . . ?
C30 C35 H35B 109.5 . . ?
H35A C35 H35B 109.5 . . ?
C30 C35 H35C 109.5 . . ?
H35A C35 H35C 109.5 . . ?
H35B C35 H35C 109.5 . . ?
C31 C36 H36A 109.5 . . ?
C31 C36 H36B 109.5 . . ?
H36A C36 H36B 109.5 . . ?
C31 C36 H36C 109.5 . . ?
H36A C36 H36C 109.5 . . ?
H36B C36 H36C 109.5 . . ?
N6 Ru3 N5 79.2(3) . . ?
N6 Ru3 N8 96.0(3) . . ?
N5 Ru3 N8 173.4(3) . . ?
N6 Ru3 N7 100.4(3) . . ?
N5 Ru3 N7 97.4(3) . . ?
N8 Ru3 N7 78.9(3) . . ?
N6 Ru3 O4 167.5(2) . . ?
N5 Ru3 O4 91.9(3) . . ?
N8 Ru3 O4 93.5(3) . . ?
N7 Ru3 O4 89.4(2) . . ?
N6 Ru3 O3 90.5(2) . . ?
N5 Ru3 O3 90.6(3) . . ?
N8 Ru3 O3 94.0(3) . . ?
N7 Ru3 O3 167.6(3) . . ?
O4 Ru3 O3 80.8(2) . . ?
C63 Ru4 C60 145.4(4) . . ?
C63 Ru4 C67 38.7(3) . . ?
C60 Ru4 C67 170.1(4) . . ?
C63 Ru4 C64 38.9(3) . . ?
C60 Ru4 C64 113.4(4) . . ?
C67 Ru4 C64 64.9(4) . . ?
C63 Ru4 C61 176.4(3) . . ?
C60 Ru4 C61 37.8(4) . . ?
C67 Ru4 C61 137.8(3) . . ?
C64 Ru4 C61 141.8(4) . . ?
C63 Ru4 C66 63.8(4) . . ?
C60 Ru4 C66 132.4(4) . . ?
C67 Ru4 C66 37.7(4) . . ?
C64 Ru4 C66 64.1(4) . . ?
C61 Ru4 C66 112.9(4) . . ?
C63 Ru4 C59 115.9(4) . . ?
C60 Ru4 C59 38.0(3) . . ?
C67 Ru4 C59 151.2(4) . . ?
C64 Ru4 C59 103.9(4) . . ?
C61 Ru4 C59 67.7(4) . . ?
C66 Ru4 C59 162.5(4) . . ?
C63 Ru4 C65 64.1(4) . . ?
C60 Ru4 C65 107.9(4) . . ?
C67 Ru4 C65 64.4(4) . . ?
C64 Ru4 C65 37.9(4) . . ?
C61 Ru4 C65 114.3(4) . . ?
C66 Ru4 C65 38.8(4) . . ?
C59 Ru4 C65 124.0(4) . . ?
C63 Ru4 C62 141.2(3) . . ?
C60 Ru4 C62 67.9(4) . . ?
C67 Ru4 C62 113.3(3) . . ?
C64 Ru4 C62 176.9(3) . . ?
C61 Ru4 C62 37.9(3) . . ?
C66 Ru4 C62 112.8(3) . . ?
C59 Ru4 C62 78.9(3) . . ?
C65 Ru4 C62 139.3(3) . . ?
C63 Ru4 C58 104.8(3) . . ?
C60 Ru4 C58 66.6(3) . . ?
C67 Ru4 C58 123.1(3) . . ?
C64 Ru4 C58 118.4(3) . . ?
C61 Ru4 C58 78.0(3) . . ?
C66 Ru4 C58 159.9(4) . . ?
C59 Ru4 C58 36.4(3) . . ?
C65 Ru4 C58 153.6(4) . . ?
C62 Ru4 C58 64.7(3) . . ?
C63 Ru4 C57 116.1(3) . . ?
C60 Ru4 C57 77.0(3) . . ?
C67 Ru4 C57 109.7(3) . . ?
C64 Ru4 C57 147.5(3) . . ?
C61 Ru4 C57 64.8(3) . . ?
C66 Ru4 C57 132.5(3) . . ?
C59 Ru4 C57 64.5(3) . . ?
C65 Ru4 C57 171.1(4) . . ?
C62 Ru4 C57 35.0(3) . . ?
C58 Ru4 C57 35.1(3) . . ?
C41 N5 C37 117.0(9) . . ?
C41 N5 Ru3 116.5(6) . . ?
C37 N5 Ru3 126.4(8) . . ?
C46 N6 C42 117.6(7) . . ?
C46 N6 Ru3 126.5(6) . . ?
C42 N6 Ru3 115.4(6) . . ?
C51 N7 C47 119.7(9) . . ?
C51 N7 Ru3 115.6(7) . . ?
C47 N7 Ru3 124.3(8) . . ?
C56 N8 C52 119.5(9) . . ?
C56 N8 Ru3 125.6(7) . . ?
C52 N8 Ru3 114.7(7) . . ?
C57 O3 Ru3 109.1(5) . . ?
C58 O4 Ru3 108.5(5) . . ?
N5 C37 C38 120.6(12) . . ?
N5 C37 H37 119.7 . . ?
C38 C37 H37 119.7 . . ?
C39 C38 C37 120.1(12) . . ?
C39 C38 H38 120.0 . . ?
C37 C38 H38 120.0 . . ?
C38 C39 C40 121.1(12) . . ?
C38 C39 H39 119.5 . . ?
C40 C39 H39 119.5 . . ?
C39 C40 C41 118.1(12) . . ?
C39 C40 H40 121.0 . . ?
C41 C40 H40 121.0 . . ?
N5 C41 C40 123.1(10) . . ?
N5 C41 C42 113.3(9) . . ?
C40 C41 C42 123.4(10) . . ?
C43 C42 N6 121.9(9) . . ?
C43 C42 C41 123.3(10) . . ?
N6 C42 C41 114.8(8) . . ?
C42 C43 C44 119.7(9) . . ?
C42 C43 H43 120.1 . . ?
C44 C43 H43 120.1 . . ?
C45 C44 C43 118.4(9) . . ?
C45 C44 H44 120.8 . . ?
C43 C44 H44 120.8 . . ?
C44 C45 C46 120.4(10) . . ?
C44 C45 H45 119.8 . . ?
C46 C45 H45 119.8 . . ?
N6 C46 C45 121.8(9) . . ?
N6 C46 H46 119.1 . . ?
C45 C46 H46 119.1 . . ?
N7 C47 C48 118.9(14) . . ?
N7 C47 H47 120.6 . . ?
C48 C47 H47 120.6 . . ?
C49 C48 C47 123.1(17) . . ?
C49 C48 H48 118.4 . . ?
C47 C48 H48 118.4 . . ?
C48 C49 C50 117.6(12) . . ?
C48 C49 H49 121.2 . . ?
C50 C49 H49 121.2 . . ?
C49 C50 C51 120.9(14) . . ?
C49 C50 H50 119.5 . . ?
C51 C50 H50 119.5 . . ?
N7 C51 C50 119.8(12) . . ?
N7 C51 C52 115.2(8) . . ?
C50 C51 C52 125.0(12) . . ?
N8 C52 C53 118.2(12) . . ?
N8 C52 C51 114.4(9) . . ?
C53 C52 C51 127.1(11) . . ?
C52 C53 C54 121.9(13) . . ?
C52 C53 H53 119.0 . . ?
C54 C53 H53 119.0 . . ?
C55 C54 C53 116.5(13) . . ?
C55 C54 H54 121.7 . . ?
C53 C54 H54 121.7 . . ?
C54 C55 C56 122.1(15) . . ?
C54 C55 H55 118.9 . . ?
C56 C55 H55 118.9 . . ?
N8 C56 C55 121.4(12) . . ?
N8 C56 H56 119.3 . . ?
C55 C56 H56 119.3 . . ?
O3 C57 C62 122.4(7) . . ?
O3 C57 C58 118.5(7) . . ?
C62 C57 C58 118.8(7) . . ?
O3 C57 Ru4 134.6(6) . . ?
C62 C57 Ru4 65.2(5) . . ?
C58 C57 Ru4 69.9(5) . . ?
O4 C58 C59 122.1(8) . . ?
O4 C58 C57 119.5(7) . . ?
C59 C58 C57 118.4(8) . . ?
O4 C58 Ru4 130.7(7) . . ?
C59 C58 Ru4 65.1(5) . . ?
C57 C58 Ru4 75.1(5) . . ?
C60 C59 C58 122.1(8) . . ?
C60 C59 Ru4 70.6(5) . . ?
C58 C59 Ru4 78.4(5) . . ?
C60 C59 H59 118.9 . . ?
C58 C59 H59 118.9 . . ?
Ru4 C59 H59 123.4 . . ?
C61 C60 C59 118.6(8) . . ?
C61 C60 Ru4 71.2(5) . . ?
C59 C60 Ru4 71.5(6) . . ?
C61 C60 H60 120.7 . . ?
C59 C60 H60 120.7 . . ?
Ru4 C60 H60 128.8 . . ?
C60 C61 C62 120.3(8) . . ?
C60 C61 Ru4 71.0(6) . . ?
C62 C61 Ru4 73.5(5) . . ?
C60 C61 H61 119.9 . . ?
C62 C61 H61 119.9 . . ?
Ru4 C61 H61 127.8 . . ?
C57 C62 C61 120.8(8) . . ?
C57 C62 Ru4 79.8(5) . . ?
C61 C62 Ru4 68.7(5) . . ?
C57 C62 H62 119.6 . . ?
C61 C62 H62 119.6 . . ?
Ru4 C62 H62 123.1 . . ?
C67 C63 C64 107.9(8) . . ?
C67 C63 C68 127.2(9) . . ?
C64 C63 C68 124.8(8) . . ?
C67 C63 Ru4 70.7(5) . . ?
C64 C63 Ru4 70.6(6) . . ?
C68 C63 Ru4 124.8(7) . . ?
C65 C64 C63 108.0(9) . . ?
C65 C64 C69 126.5(9) . . ?
C63 C64 C69 125.5(8) . . ?
C65 C64 Ru4 71.8(6) . . ?
C63 C64 Ru4 70.5(5) . . ?
C69 C64 Ru4 124.2(9) . . ?
C64 C65 C66 107.2(9) . . ?
C64 C65 C70 126.6(11) . . ?
C66 C65 C70 126.3(10) . . ?
C64 C65 Ru4 70.2(6) . . ?
C66 C65 Ru4 69.9(6) . . ?
C70 C65 Ru4 125.9(10) . . ?
C67 C66 C65 109.3(8) . . ?
C67 C66 C71 123.1(11) . . ?
C65 C66 C71 127.5(11) . . ?
C67 C66 Ru4 71.1(5) . . ?
C65 C66 Ru4 71.4(6) . . ?
C71 C66 Ru4 126.4(8) . . ?
C66 C67 C63 107.6(8) . . ?
C66 C67 C72 126.3(9) . . ?
C63 C67 C72 125.8(10) . . ?
C66 C67 Ru4 71.2(6) . . ?
C63 C67 Ru4 70.6(5) . . ?
C72 C67 Ru4 128.7(7) . . ?
C63 C68 H68A 109.5 . . ?
C63 C68 H68B 109.5 . . ?
H68A C68 H68B 109.5 . . ?
C63 C68 H68C 109.5 . . ?
H68A C68 H68C 109.5 . . ?
H68B C68 H68C 109.5 . . ?
C64 C69 H69A 109.5 . . ?
C64 C69 H69B 109.5 . . ?
H69A C69 H69B 109.5 . . ?
C64 C69 H69C 109.5 . . ?
H69A C69 H69C 109.5 . . ?
H69B C69 H69C 109.5 . . ?
C65 C70 H70A 109.5 . . ?
C65 C70 H70B 109.5 . . ?
H70A C70 H70B 109.5 . . ?
C65 C70 H70C 109.5 . . ?
H70A C70 H70C 109.5 . . ?
H70B C70 H70C 109.5 . . ?
C66 C71 H71A 109.5 . . ?
C66 C71 H71B 109.5 . . ?
H71A C71 H71B 109.5 . . ?
C66 C71 H71C 109.5 . . ?
H71A C71 H71C 109.5 . . ?
H71B C71 H71C 109.5 . . ?
C67 C72 H72A 109.5 . . ?
C67 C72 H72B 109.5 . . ?
H72A C72 H72B 109.5 . . ?
C67 C72 H72C 109.5 . . ?
H72A C72 H72C 109.5 . . ?
H72B C72 H72C 109.5 . . ?
O5 S1 O7 124.1(12) . . ?
O5 S1 O6 115.6(10) . . ?
O7 S1 O6 115.4(11) . . ?
O5 S1 C73 95.2(13) . . ?
O7 S1 C73 97.0(14) . . ?
O6 S1 C73 100.3(12) . . ?
F2 C73 F3 103(2) . . ?
F2 C73 F1 109(2) . . ?
F3 C73 F1 102(2) . . ?
F2 C73 S1 110(2) . . ?
F3 C73 S1 115(3) . . ?
F1 C73 S1 117(2) . . ?
O8A S2A O10A 104.8(13) . . ?
O8A S2A O9A 130.1(13) . . ?
O10A S2A O9A 104.7(10) . . ?
O8A S2A C74A 108.7(15) . . ?
O10A S2A C74A 103.7(11) . . ?
O9A S2A C74A 102.1(11) . . ?
O8A S2A O1W 142.2(13) . . ?
O10A S2A O1W 92.6(9) . . ?
O9A S2A O1W 13.8(8) . . ?
C74A S2A O1W 99.0(10) . . ?
O1W O9A S2A 141(2) . . ?
F4A C74A F5A 107.6(19) . . ?
F4A C74A F6A 107.0(19) . . ?
F5A C74A F6A 102.2(18) . . ?
F4A C74A S2A 117.7(18) . . ?
F5A C74A S2A 110.5(15) . . ?
F6A C74A S2A 110.7(16) . . ?
O10B S2B O8B 117.7(14) . . ?
O10B S2B O9B 89.2(15) . . ?
O8B S2B O9B 115.4(15) . . ?
O10B S2B C74B 132.4(16) . . ?
O8B S2B C74B 101.0(13) . . ?
O9B S2B C74B 98.5(18) . . ?
F5B C74B F6B 121(3) . . ?
F5B C74B F4B 94(3) . . ?
F6B C74B F4B 90(3) . . ?
F5B C74B S2B 118(2) . . ?
F6B C74B S2B 110(3) . . ?
F4B C74B S2B 121(3) . . ?
O9A O1W S2A 24.8(16) . . ?

loop_
_geom_bond_atom_site_label_1
_geom_bond_atom_site_label_2
_geom_bond_distance
_geom_bond_site_symmetry_2
_geom_bond_publ_flag
Ru1 N4 2.008(8) . ?
Ru1 N2 2.020(7) . ?
Ru1 N3 2.026(6) . ?
Ru1 N1 2.055(9) . ?
Ru1 O1 2.062(5) . ?
Ru1 O2 2.093(5) . ?
Ru2 C29 2.147(8) . ?
Ru2 C31 2.153(8) . ?
Ru2 C27 2.154(8) . ?
Ru2 C28 2.157(8) . ?
Ru2 C25 2.165(10) . ?
Ru2 C26 2.170(9) . ?
Ru2 C30 2.173(8) . ?
Ru2 C24 2.175(9) . ?
Ru2 C23 2.241(9) . ?
Ru2 C21 2.305(8) . ?
Ru2 C22 2.418(8) . ?
N1 C1 1.334(12) . ?
N1 C5 1.340(10) . ?
N2 C6 1.362(13) . ?
N2 C10 1.363(13) . ?
N3 C11 1.332(11) . ?
N3 C15 1.365(12) . ?
N4 C16 1.353(11) . ?
N4 C20 1.355(12) . ?
O1 C21 1.326(9) . ?
O2 C22 1.314(10) . ?
C1 C2 1.359(14) . ?
C1 H1 0.9500 . ?
C2 C3 1.411(14) . ?
C2 H2 0.9500 . ?
C3 C4 1.348(16) . ?
C3 H3 0.9500 . ?
C4 C5 1.389(14) . ?
C4 H4 0.9500 . ?
C5 C6 1.464(15) . ?
C6 C7 1.374(13) . ?
C7 C8 1.427(17) . ?
C7 H7 0.9500 . ?
C8 C9 1.302(17) . ?
C8 H8 0.9500 . ?
C9 C10 1.346(14) . ?
C9 H9 0.9500 . ?
C10 H10 0.9500 . ?
C11 C12 1.384(12) . ?
C11 H11 0.9500 . ?
C12 C13 1.345(15) . ?
C12 H12 0.9500 . ?
C13 C14 1.364(14) . ?
C13 H13 0.9500 . ?
C14 C15 1.396(11) . ?
C14 H14 0.9500 . ?
C15 C16 1.456(13) . ?
C16 C17 1.329(17) . ?
C17 C18 1.38(2) . ?
C17 H17 0.9500 . ?
C18 C19 1.34(2) . ?
C18 H18 0.9500 . ?
C19 C20 1.35(2) . ?
C19 H19 0.9500 . ?
C20 H20 0.9500 . ?
C21 C26 1.408(12) . ?
C21 C22 1.417(12) . ?
C22 C23 1.416(11) . ?
C23 C24 1.385(14) . ?
C23 H23 0.9500 . ?
C24 C25 1.388(15) . ?
C24 H24 0.9500 . ?
C25 C26 1.418(14) . ?
C25 H25 0.9500 . ?
C26 H26 0.9500 . ?
C27 C31 1.407(12) . ?
C27 C28 1.433(10) . ?
C27 C32 1.483(11) . ?
C28 C29 1.416(12) . ?
C28 C33 1.477(11) . ?
C29 C30 1.404(12) . ?
C29 C34 1.524(11) . ?
C30 C31 1.452(11) . ?
C30 C35 1.494(12) . ?
C31 C36 1.467(11) . ?
C32 H32A 0.9800 . ?
C32 H32B 0.9800 . ?
C32 H32C 0.9800 . ?
C33 H33A 0.9800 . ?
C33 H33B 0.9800 . ?
C33 H33C 0.9800 . ?
C34 H34A 0.9800 . ?
C34 H34B 0.9800 . ?
C34 H34C 0.9800 . ?
C35 H35A 0.9800 . ?
C35 H35B 0.9800 . ?
C35 H35C 0.9800 . ?
C36 H36A 0.9800 . ?
C36 H36B 0.9800 . ?
C36 H36C 0.9800 . ?
Ru3 N6 2.006(6) . ?
Ru3 N5 2.019(8) . ?
Ru3 N8 2.021(7) . ?
Ru3 N7 2.026(7) . ?
Ru3 O4 2.077(6) . ?
Ru3 O3 2.087(5) . ?
Ru4 C63 2.162(9) . ?
Ru4 C60 2.162(10) . ?
Ru4 C67 2.163(10) . ?
Ru4 C64 2.164(10) . ?
Ru4 C61 2.165(10) . ?
Ru4 C66 2.164(9) . ?
Ru4 C59 2.174(9) . ?
Ru4 C65 2.185(11) . ?
Ru4 C62 2.228(8) . ?
Ru4 C58 2.348(9) . ?
Ru4 C57 2.417(9) . ?
N5 C41 1.356(13) . ?
N5 C37 1.377(11) . ?
N6 C46 1.338(10) . ?
N6 C42 1.370(11) . ?
N7 C51 1.321(13) . ?
N7 C47 1.328(14) . ?
N8 C56 1.345(13) . ?
N8 C52 1.366(11) . ?
O3 C57 1.298(9) . ?
O4 C58 1.301(10) . ?
C37 C38 1.393(16) . ?
C37 H37 0.9500 . ?
C38 C39 1.345(18) . ?
C38 H38 0.9500 . ?
C39 C40 1.353(16) . ?
C39 H39 0.9500 . ?
C40 C41 1.390(14) . ?
C40 H40 0.9500 . ?
C41 C42 1.453(13) . ?
C42 C43 1.352(12) . ?
C43 C44 1.404(14) . ?
C43 H43 0.9500 . ?
C44 C45 1.330(13) . ?
C44 H44 0.9500 . ?
C45 C46 1.395(12) . ?
C45 H45 0.9500 . ?
C46 H46 0.9500 . ?
C47 C48 1.408(16) . ?
C47 H47 0.9500 . ?
C48 C49 1.26(2) . ?
C48 H48 0.9500 . ?
C49 C50 1.37(2) . ?
C49 H49 0.9500 . ?
C50 C51 1.380(14) . ?
C50 H50 0.9500 . ?
C51 C52 1.444(15) . ?
C52 C53 1.378(16) . ?
C53 C54 1.40(2) . ?
C53 H53 0.9500 . ?
C54 C55 1.33(2) . ?
C54 H54 0.9500 . ?
C55 C56 1.357(15) . ?
C55 H55 0.9500 . ?
C56 H56 0.9500 . ?
C57 C62 1.409(11) . ?
C57 C58 1.437(11) . ?
C58 C59 1.424(12) . ?
C59 C60 1.411(13) . ?
C59 H59 0.9500 . ?
C60 C61 1.401(13) . ?
C60 H60 0.9500 . ?
C61 C62 1.426(12) . ?
C61 H61 0.9500 . ?
C62 H62 0.9500 . ?
C63 C67 1.433(12) . ?
C63 C64 1.439(12) . ?
C63 C68 1.499(12) . ?
C64 C65 1.413(13) . ?
C64 C69 1.500(13) . ?
C65 C66 1.443(15) . ?
C65 C70 1.478(16) . ?
C66 C67 1.399(14) . ?
C66 C71 1.502(13) . ?
C67 C72 1.466(13) . ?
C68 H68A 0.9800 . ?
C68 H68B 0.9800 . ?
C68 H68C 0.9800 . ?
C69 H69A 0.9800 . ?
C69 H69B 0.9800 . ?
C69 H69C 0.9800 . ?
C70 H70A 0.9800 . ?
C70 H70B 0.9800 . ?
C70 H70C 0.9800 . ?
C71 H71A 0.9800 . ?
C71 H71B 0.9800 . ?
C71 H71C 0.9800 . ?
C72 H72A 0.9800 . ?
C72 H72B 0.9800 . ?
C72 H72C 0.9800 . ?
S1 O5 1.384(14) . ?
S1 O7 1.50(2) . ?
S1 O6 1.534(16) . ?
S1 C73 1.811(17) . ?
C73 F2 1.372(18) . ?
C73 F3 1.386(18) . ?
C73 F1 1.391(18) . ?
S2A O8A 1.459(15) . ?
S2A O10A 1.461(18) . ?
S2A O9A 1.461(16) . ?
S2A C74A 1.73(2) . ?
S2A O1W 2.17(2) . ?
O9A O1W 0.83(2) . ?
C74A F4A 1.25(2) . ?
C74A F5A 1.37(2) . ?
C74A F6A 1.41(3) . ?
S2B O10B 1.36(3) . ?
S2B O8B 1.469(18) . ?
S2B O9B 1.497(17) . ?
S2B C74B 1.68(3) . ?
C74B F5B 1.344(18) . ?
C74B F6B 1.345(19) . ?
C74B F4B 1.372(19) . ?
